data_4101546
loop_
_publ_author_name
'Sweet, Lucas E'
'Roy, Lindsay E'
'Meng, Fanqin'
'Hughbanks, Timothy'

_publ_contact_author
; 
Timothy Hughbanks
Department of Chemistry
Texas A&M University
College Station
TX77842-3012 
;
_publ_section_title
;
 Ferromagnetic coupling in hexanuclear gadolinium clusters.
;
_journal_issue 31
_journal_name_full 'Journal of the American Chemical Society'
_journal_page_first 10193
_journal_page_last 10201
_journal_paper_doi 10.1021/ja0617690
_journal_volume 128
_journal_year 2006
_chemical_formula_moiety Gd(Gd6CoI12)
_chemical_formula_sum 'Co Gd7 I12'
_chemical_formula_weight 2682.48
_chemical_name_common Compound1
_space_group_IT_number 148
_symmetry_cell_setting trigonal
_symmetry_space_group_name_Hall '-R 3'
_symmetry_space_group_name_H-M 'R -3 :H'
_atom_sites_solution_hydrogens geom
_atom_sites_solution_primary direct
_atom_sites_solution_secondary difmap
_audit_creation_date 'March 06 19:03:13 2006'
_audit_creation_method SHELXL-97
_cell_angle_alpha 90.00
_cell_angle_beta 90.00
_cell_angle_gamma 120.00
_cell_formula_units_Z 3
_cell_length_a 15.412(2)
_cell_length_b 15.412(2)
_cell_length_c 10.678(2)
_cell_measurement_reflns_used 1232
_cell_measurement_temperature 110(2)
_cell_measurement_theta_max 25.58
_cell_measurement_theta_min 2.17
_cell_volume 2196.5(6)
_computing_cell_refinement 'SAINT (Bruker, 2001)'
_computing_data_collection 'SMART (Bruker, 2000)'
_computing_data_reduction 'SAINT (Bruker, 2001)'
_computing_structure_refinement 'SHELXL-97 (Sheldrick, 1997)'
_computing_structure_solution 'SHELXS-97 (Sheldrick, 1990)'
_diffrn_ambient_temperature 110(2)
_diffrn_measured_fraction_theta_full 1.000
_diffrn_measured_fraction_theta_max 1.000
_diffrn_measurement_device_type 'SMART 1000 CCD'
_diffrn_measurement_method '\w scans'
_diffrn_radiation_monochromator graphite
_diffrn_radiation_source 'fine-focus sealed tube'
_diffrn_radiation_type MoK\a
_diffrn_radiation_wavelength 0.71073
_diffrn_reflns_av_R_equivalents 0.0479
_diffrn_reflns_av_sigmaI/netI 0.0307
_diffrn_reflns_limit_h_max 15
_diffrn_reflns_limit_h_min -17
_diffrn_reflns_limit_k_max 16
_diffrn_reflns_limit_k_min -17
_diffrn_reflns_limit_l_max 11
_diffrn_reflns_limit_l_min -11
_diffrn_reflns_number 3854
_diffrn_reflns_theta_full 23.26
_diffrn_reflns_theta_max 23.26
_diffrn_reflns_theta_min 2.44
_exptl_absorpt_coefficient_mu 26.808
_exptl_absorpt_correction_T_max 0.2229
_exptl_absorpt_correction_T_min 0.1412
_exptl_absorpt_correction_type multi-scan
_exptl_absorpt_process_details 'SADABS (Bruker, 2000)'
_exptl_crystal_colour black
_exptl_crystal_density_diffrn 5.447
_exptl_crystal_density_meas ?
_exptl_crystal_density_method .
_exptl_crystal_description parallelepiped
_exptl_crystal_F_000 3024
_exptl_crystal_size_max 0.12
_exptl_crystal_size_mid 0.11
_exptl_crystal_size_min 0.08
_refine_diff_density_max 1.025
_refine_diff_density_min -1.167
_refine_diff_density_rms 0.269
_refine_ls_extinction_coef 0.000154(8)
_refine_ls_extinction_expression Fc^*^=kFc[1+0.001xFc^2^\l^3^/sin(2\q)]^-1/4^
_refine_ls_extinction_method SHELXL
_refine_ls_goodness_of_fit_ref 1.191
_refine_ls_hydrogen_treatment mixed
_refine_ls_matrix_type full
_refine_ls_number_parameters 33
_refine_ls_number_reflns 707
_refine_ls_number_restraints 0
_refine_ls_restrained_S_all 1.191
_refine_ls_R_factor_all 0.0282
_refine_ls_R_factor_gt 0.0247
_refine_ls_shift/su_max 0.002
_refine_ls_shift/su_mean 0.000
_refine_ls_structure_factor_coef Fsqd
_refine_ls_weighting_details 'calc w=1/[\s^2^(Fo^2^)+(0.0166P)^2^+0.0000P] where P=(Fo^2^+2Fc^2^)/3'
_refine_ls_weighting_scheme calc
_refine_ls_wR_factor_gt 0.0492
_refine_ls_wR_factor_ref 0.0503
_reflns_number_gt 657
_reflns_number_total 707
_reflns_threshold_expression >2sigma(I)
_cod_data_source_file ja0617690si20060329_033645.cif
_cod_data_source_block ls-3-67-3xprep2
_cod_depositor_comments
;
The following automatic conversions were performed:
'_symmetry_cell_setting' value 'Trigonal' changed to 'trigonal' according
to '/home/saulius/struct/CIF-dictionaries/cif_core.dic' dictionary named
'cif_core.dic' version 2.4.1 from 2010-06-29.

Automatic conversion script
Id: cif_fix_enum 1527 2010-12-29 10:47:43Z saulius 
;
_cod_original_sg_symbol_H-M R-3
_cod_database_code 4101546

loop_
_symmetry_equiv_pos_as_xyz
'x, y, z'
'-y, x-y, z'
'-x+y, -x, z'
'x+2/3, y+1/3, z+1/3'
'-y+2/3, x-y+1/3, z+1/3'
'-x+y+2/3, -x+1/3, z+1/3'
'x+1/3, y+2/3, z+2/3'
'-y+1/3, x-y+2/3, z+2/3'
'-x+y+1/3, -x+2/3, z+2/3'
'-x, -y, -z'
'y, -x+y, -z'
'x-y, x, -z'
'-x+2/3, -y+1/3, -z+1/3'
'y+2/3, -x+y+1/3, -z+1/3'
'x-y+2/3, x+1/3, -z+1/3'
'-x+1/3, -y+2/3, -z+2/3'
'y+1/3, -x+y+2/3, -z+2/3'
'x-y+1/3, x+2/3, -z+2/3'

loop_
_atom_site_label
_atom_site_type_symbol
_atom_site_fract_x
_atom_site_fract_y
_atom_site_fract_z
_atom_site_U_iso_or_equiv
_atom_site_adp_type
_atom_site_occupancy
_atom_site_symmetry_multiplicity
_atom_site_calc_flag
_atom_site_refinement_flags
Gd1 Gd 1.0000 0.0000 0.5000 0.0091(3) Uani 1 6 d S
Gd2 Gd 1.04402(3) 0.15871(3) 0.85861(4) 0.00432(17) Uani 1 1 d .
I1 I 0.86763(4) 0.05157(4) 0.65988(5) 0.0066(2) Uani 1 1 d .
I2 I 1.23759(4) 0.31705(4) 0.99467(5) 0.0080(2) Uani 1 1 d .
Co1 Co 1.0000 0.0000 1.0000 0.0026(6) Uani 1 6 d S

loop_
_atom_site_aniso_label
_atom_site_aniso_U_11
_atom_site_aniso_U_22
_atom_site_aniso_U_33
_atom_site_aniso_U_23
_atom_site_aniso_U_13
_atom_site_aniso_U_12
Gd1 0.0071(4) 0.0071(4) 0.0131(6) 0.000 0.000 0.00356(19)
Gd2 0.0046(3) 0.0042(3) 0.0043(3) 0.00055(17) 0.00014(17) 0.0023(2)
I1 0.0073(3) 0.0071(4) 0.0049(4) 0.0005(2) -0.0010(2) 0.0034(3)
I2 0.0085(4) 0.0049(3) 0.0078(4) 0.0014(2) -0.0026(2) 0.0013(3)
Co1 0.0025(9) 0.0025(9) 0.0027(14) 0.000 0.000 0.0013(5)

loop_
_atom_type_symbol
_atom_type_description
_atom_type_scat_dispersion_real
_atom_type_scat_dispersion_imag
_atom_type_scat_source
Co Co 0.3494 0.9721 'International Tables Vol C Tables 4.2.6.8 and 6.1.1.4'
I I -0.4742 1.8119 'International Tables Vol C Tables 4.2.6.8 and 6.1.1.4'
Gd Gd -0.1653 3.9035 'International Tables Vol C Tables 4.2.6.8 and 6.1.1.4'

loop_
_geom_angle_atom_site_label_1
_geom_angle_atom_site_label_2
_geom_angle_atom_site_label_3
_geom_angle
_geom_angle_site_symmetry_1
_geom_angle_site_symmetry_3
I1 Gd1 I1 180.000(19) 3_765 12_546
I1 Gd1 I1 88.200(16) 3_765 10_756
I1 Gd1 I1 91.800(16) 12_546 10_756
I1 Gd1 I1 91.800(16) 3_765 2_645
I1 Gd1 I1 88.200(16) 12_546 2_645
I1 Gd1 I1 88.200(16) 10_756 2_645
I1 Gd1 I1 91.800(16) 3_765 .
I1 Gd1 I1 88.200(16) 12_546 .
I1 Gd1 I1 180.0 10_756 .
I1 Gd1 I1 91.800(16) 2_645 .
I1 Gd1 I1 88.200(16) 3_765 11_666
I1 Gd1 I1 91.800(16) 12_546 11_666
I1 Gd1 I1 91.800(16) 10_756 11_666
I1 Gd1 I1 180.000(14) 2_645 11_666
I1 Gd1 I1 88.200(16) . 11_666
Co1 Gd2 I2 99.208(19) . .
Co1 Gd2 I2 98.489(18) . 12_547
I2 Gd2 I2 89.568(13) . 12_547
Co1 Gd2 I1 98.190(19) . .
I2 Gd2 I1 162.41(2) . .
I2 Gd2 I1 90.44(2) 12_547 .
Co1 Gd2 I1 97.954(19) . 3_765
I2 Gd2 I1 88.08(2) . 3_765
I2 Gd2 I1 163.56(2) 12_547 3_765
I1 Gd2 I1 86.96(2) . 3_765
Co1 Gd2 I2 177.500(18) . 16_756
I2 Gd2 I2 82.729(19) . 16_756
I2 Gd2 I2 83.069(19) 12_547 16_756
I1 Gd2 I2 79.810(19) . 16_756
I1 Gd2 I2 80.489(18) 3_765 16_756
Co1 Gd2 Gd2 45.458(8) . 11_667
I2 Gd2 Gd2 53.761(15) . 11_667
I2 Gd2 Gd2 95.78(2) 12_547 11_667
I1 Gd2 Gd2 143.626(15) . 11_667
I1 Gd2 Gd2 95.931(19) 3_765 11_667
I2 Gd2 Gd2 136.486(16) 16_756 11_667
Co1 Gd2 Gd2 45.458(8) . 12_547
I2 Gd2 Gd2 97.94(2) . 12_547
I2 Gd2 Gd2 53.042(15) 12_547 12_547
I1 Gd2 Gd2 96.099(19) . 12_547
I1 Gd2 Gd2 143.390(15) 3_765 12_547
I2 Gd2 Gd2 136.020(16) 16_756 12_547
Gd2 Gd2 Gd2 61.068(18) 11_667 12_547
Co1 Gd2 Gd2 44.542(8) . 2_645
I2 Gd2 Gd2 143.736(16) . 2_645
I2 Gd2 Gd2 96.203(18) 12_547 2_645
I1 Gd2 Gd2 53.663(15) . 2_645
I1 Gd2 Gd2 95.305(13) 3_765 2_645
I2 Gd2 Gd2 133.472(15) 16_756 2_645
Gd2 Gd2 Gd2 90.0 11_667 2_645
Gd2 Gd2 Gd2 59.466(9) 12_547 2_645
Co1 Gd2 Gd2 44.542(8) . 3_765
I2 Gd2 Gd2 95.081(18) . 3_765
I2 Gd2 Gd2 143.017(15) 12_547 3_765
I1 Gd2 Gd2 95.469(13) . 3_765
I1 Gd2 Gd2 53.427(15) 3_765 3_765
I2 Gd2 Gd2 133.911(15) 16_756 3_765
Gd2 Gd2 Gd2 59.466(9) 11_667 3_765
Gd2 Gd2 Gd2 90.0 12_547 3_765
Gd2 Gd2 Gd2 60.0 2_645 3_765
Gd1 I1 Gd2 89.958(19) . .
Gd1 I1 Gd2 89.777(19) . 2_645
Gd2 I1 Gd2 72.91(2) . 2_645
Gd2 I2 Gd2 73.20(2) . 11_667
Gd2 I2 Gd2 97.271(19) . 16_756
Gd2 I2 Gd2 170.45(2) 11_667 16_756
Gd2 Co1 Gd2 180.000(17) 11_667 2_645
Gd2 Co1 Gd2 89.085(15) 11_667 3_765
Gd2 Co1 Gd2 90.915(15) 2_645 3_765
Gd2 Co1 Gd2 90.915(15) 11_667 10_757
Gd2 Co1 Gd2 89.085(15) 2_645 10_757
Gd2 Co1 Gd2 89.085(15) 3_765 10_757
Gd2 Co1 Gd2 89.085(15) 11_667 .
Gd2 Co1 Gd2 90.915(15) 2_645 .
Gd2 Co1 Gd2 90.915(15) 3_765 .
Gd2 Co1 Gd2 180.0 10_757 .
Gd2 Co1 Gd2 90.915(15) 11_667 12_547
Gd2 Co1 Gd2 89.085(15) 2_645 12_547
Gd2 Co1 Gd2 180.0 3_765 12_547
Gd2 Co1 Gd2 90.915(15) 10_757 12_547
Gd2 Co1 Gd2 89.085(15) . 12_547

loop_
_geom_bond_atom_site_label_1
_geom_bond_atom_site_label_2
_geom_bond_distance
_geom_bond_site_symmetry_2
Gd1 I1 3.0545(6) 3_765
Gd1 I1 3.0545(6) 12_546
Gd1 I1 3.0545(6) 10_756
Gd1 I1 3.0545(6) 2_645
Gd1 I1 3.0545(6) .
Gd1 I1 3.0545(6) 11_666
Gd2 Co1 2.6577(5) .
Gd2 I2 3.1121(8) .
Gd2 I2 3.1413(8) 12_547
Gd2 I1 3.1830(8) .
Gd2 I1 3.1927(8) 3_765
Gd2 I2 3.3041(8) 16_756
Gd2 Gd2 3.7284(9) 11_667
Gd2 Gd2 3.7284(9) 12_547
Gd2 Gd2 3.7884(9) 2_645
Gd2 Gd2 3.7884(9) 3_765
I1 Gd2 3.1927(8) 2_645
I2 Gd2 3.1413(8) 11_667
I2 Gd2 3.3041(8) 16_756
Co1 Gd2 2.6577(5) 11_667
Co1 Gd2 2.6577(5) 2_645
Co1 Gd2 2.6577(5) 3_765
Co1 Gd2 2.6577(5) 10_757
Co1 Gd2 2.6577(5) 12_547
